data_8000221
loop_
_publ_author_name
'Yashima, M.'
'Nomura, K.'
'Miyazaki, Y.'
'Kageyama, H.'
'Adachi, K.'
'Chitose, N.'

_publ_section_title
;
 Conduction path and disorder in the fast oxide-ion conductor (La0.8
 Sr0.2) (Ga0.8 Mg0.15 Co0.05) O2.8
;
_journal_name_full 'Chemical Physics Letters'
_journal_page_first 391
_journal_page_last 396
_journal_volume 380
_journal_year 2003
_chemical_formula_sum 'Co0.05 Ga0.8 La0.8 Mg0.15 O2.8 Sr0.2'
_chemical_name_systematic '(La0.8 Sr0.2) (Ga0.8 Mg0.15 Co0.05) O2.8'
_space_group_IT_number 221
_symmetry_space_group_name_Hall '-P 4 2 3'
_symmetry_space_group_name_H-M 'P m -3 m'
_cell_angle_alpha 90
_cell_angle_beta 90
_cell_angle_gamma 90
_cell_formula_units_Z 1
_cell_length_a 3.9618
_cell_length_b 3.9618
_cell_length_c 3.9618
_cell_volume 62.184
_citation_journal_id_ASTM CHPLBC
_cod_data_source_file Yashima_CHPLBC_2003_1236.cif
_cod_data_source_block Co0.05Ga0.8La0.8Mg0.15O2.8Sr0.2
_cod_original_cell_volume 62.18386
_cod_database_code 8000221

loop_
_symmetry_equiv_pos_as_xyz
x,y,z
-y,x,z
-x,-y,z
y,-x,z
x,-y,-z
y,x,-z
-x,y,-z
-y,-x,-z
z,x,y
-x,z,y
-z,-x,y
x,-z,y
z,-x,-y
x,z,-y
-z,x,-y
-x,-z,-y
y,z,x
y,-z,-x
z,y,-x
-y,z,-x
-z,-y,-x
-y,-z,x
z,-y,x
-z,y,x
-x,-y,-z
y,-x,-z
x,y,-z
-y,x,-z
-x,y,z
-y,-x,z
x,-y,z
y,x,z
-z,-x,-y
x,-z,-y
z,x,-y
-x,z,-y
-z,x,y
-x,-z,y
z,-x,y
x,z,y
-y,-z,-x
-y,z,x
-z,-y,x
y,-z,x
z,y,x
y,z,-x
-z,y,-x
z,-y,-x

loop_
_atom_site_label
_atom_site_type_symbol
_atom_site_fract_x
_atom_site_fract_y
_atom_site_fract_z
_atom_site_occupancy
_atom_site_U_iso_or_equiv
Sr1 Sr+2 0.5 0.5 0.5 0.2 0.0
Co1 Co+2 0 0 0 0.05 0.0
Ga1 Ga+3 0 0 0 0.8 0.0
La1 La+3 0.5 0.5 0.5 0.8 0.0
Mg1 Mg+2 0 0 0 0.15 0.0
O1 O-2 0.5 0 0 0.9333 0.0
